data_4318881
loop_
_publ_author_name
'Hirotaka Nagao'
'Toshiyuki Hirano'
'Naotoshi Tsuboya'
'Soni Shiota'
'Masao Mukaida'
'Takao Oi'
'Mikio Yamasaki'

_publ_contact_author_address
;
Department of Chemistry, Faculty of Science and Technology, Sophia University,
Kioi-cho 7-1, Chiyoda-ku, Tokyo 102-8554, Japan
;
_publ_contact_author_email ' h-nagai@sophia.ac.jp '
_publ_contact_author_fax ' 81-3-3238-3361 '
_publ_contact_author_name ' Hirotaka Nagao '
_publ_contact_author_phone ' 81-3-3238-3448 '
_publ_section_title
;
 Reactions of Acetonitrile Coordinated to a Nitrosylruthenium Complex with
 H2O or CH3OH under Mild Conditions: Structural Characterization of
 Imido-Type Complexes
;
_journal_name_full 'Inorganic Chemistry'
_journal_page_first 6267
_journal_page_last 6273
_journal_paper_doi 10.1021/ic011241q
_journal_volume 41
_journal_year 2002
_chemical_formula_sum 'C29 H27 F12 N7 P2 Ru'
_chemical_formula_weight 864.58
_space_group_IT_number 14
_symmetry_cell_setting monoclinic
_symmetry_Int_Tables_number 14
_symmetry_space_group_name_Hall '-P 2ybc'
_symmetry_space_group_name_H-M 'P 1 21/c 1'
_cell_angle_alpha 90
_cell_angle_beta 112.14(1)
_cell_angle_gamma 90
_cell_formula_units_Z 4
_cell_length_a 11.948(2)
_cell_length_b 23.969(3)
_cell_length_c 12.937(2)
_cell_measurement_reflns_used 25
_cell_measurement_temperature 296.2
_cell_measurement_theta_max 15.0
_cell_measurement_theta_min 14.4
_cell_volume 3431.7(9)
_computing_cell_refinement 'MSC/AFC Diffractometer Control'
_computing_data_collection 'MSC/AFC Diffractometer Control'
_computing_data_reduction 'teXsan Ver. 1.11'
_computing_publication_material 'teXsan Ver. 1.11'
_computing_structure_refinement 'teXsan Ver. 1.10'
_computing_structure_solution 'DIRDIF94 (PATTY)'
_diffrn_measured_fraction_theta_full 0.9992
_diffrn_measured_fraction_theta_max 0.9992
_diffrn_measurement_device_type 'Rigaku AFC5S'
_diffrn_measurement_method \w-2\q
_diffrn_radiation_type 'Mo K\a'
_diffrn_radiation_wavelength 0.7107
_diffrn_reflns_av_R_equivalents 0.034
_diffrn_reflns_limit_h_max 15
_diffrn_reflns_limit_h_min -14
_diffrn_reflns_limit_k_max 31
_diffrn_reflns_limit_k_min 0
_diffrn_reflns_limit_l_max 0
_diffrn_reflns_limit_l_min -16
_diffrn_reflns_number 8223
_diffrn_reflns_theta_full 27.50
_diffrn_reflns_theta_max 27.50
_exptl_absorpt_coefficient_mu 0.649
_exptl_absorpt_correction_T_max 1.000
_exptl_absorpt_correction_T_min 0.926
_exptl_absorpt_correction_type psi-scan
_exptl_absorpt_process_details '(North, Phillips & Mathews, 1968)'
_exptl_crystal_colour red
_exptl_crystal_density_diffrn 1.673
_exptl_crystal_density_method 'not measured'
_exptl_crystal_description prismatic
_exptl_crystal_size_max 0.300
_exptl_crystal_size_mid 0.300
_exptl_crystal_size_min 0.200
_refine_diff_density_max 0.58
_refine_diff_density_min -0.52
_refine_ls_goodness_of_fit_ref 1.382
_refine_ls_hydrogen_treatment noref
_refine_ls_number_parameters 460
_refine_ls_number_reflns 7853
_refine_ls_R_factor_gt 0.0675
_refine_ls_shift/su_max 0.0006
_refine_ls_structure_factor_coef Fsqd
_refine_ls_weighting_details 'w = 1/[\s^2^(Fo^2^) + (0.10000(Max(Fo^2^,0) + 2Fc^2^)/3)^2^]'
_refine_ls_weighting_scheme calc
_refine_ls_wR_factor_ref 0.2461
_reflns_number_gt 4420
_reflns_number_total 7876
_reflns_threshold_expression F^2^>2.0\s(F^2^)
_cod_data_source_file ic011241q_2.cif
_cod_data_source_block '[Ru(py)(CH3CN)(bpy)2](PF6)2'
_cod_original_formula_sum 'C29 H27 F12 N7 P2 Ru '
_cod_database_code 4318881

loop_
_symmetry_equiv_pos_as_xyz
x,y,z
-x,1/2+y,1/2-z
-x,-y,-z
x,1/2-y,1/2+z

loop_
_atom_site_label
_atom_site_type_symbol
_atom_site_fract_x
_atom_site_fract_y
_atom_site_fract_z
_atom_site_U_iso_or_equiv
_atom_site_adp_type
_atom_site_occupancy
_atom_site_calc_flag
_atom_site_refinement_flags
_atom_site_disorder_assembly
_atom_site_disorder_group
Ru Ru 0.22790(5) 0.12365(3) 0.33387(5) 0.0365(1) Uani 1.00 d . . .
P(1) P -0.2198(3) -0.5078(1) -0.4172(2) 0.0658(8) Uani 1.00 d . . .
P(2) P -0.2523(2) 0.2054(1) -0.3494(2) 0.0652(8) Uani 1.00 d . . .
F(1) F -0.142(1) -0.5516(7) -0.4293(9) 0.255(7) Uani 1.00 d . . .
F(2) F -0.3093(9) -0.5198(4) -0.5412(7) 0.141(4) Uani 1.00 d . . .
F(3) F -0.293(2) -0.4590(5) -0.408(1) 0.233(7) Uani 1.00 d . . .
F(4) F -0.1303(8) -0.4958(5) -0.2983(7) 0.152(4) Uani 1.00 d . . .
F(5) F -0.289(1) -0.5414(6) -0.367(1) 0.207(6) Uani 1.00 d . . .
F(6) F -0.163(1) -0.4660(6) -0.4741(9) 0.203(6) Uani 1.00 d . . .
F(7) F -0.2969(8) 0.1447(4) -0.3941(9) 0.138(4) Uani 1.00 d . . .
F(8) F -0.2340(8) 0.2155(5) -0.4600(6) 0.139(4) Uani 1.00 d . . .
F(9) F -0.2064(9) 0.2635(4) -0.3078(10) 0.171(4) Uani 1.00 d . . .
F(10) F -0.2685(9) 0.1885(6) -0.2409(8) 0.192(5) Uani 1.00 d . . .
F(11) F -0.1176(6) 0.1827(3) -0.2945(6) 0.100(3) Uani 1.00 d . . .
F(12) F -0.3865(7) 0.2262(4) -0.4022(7) 0.127(3) Uani 1.00 d . . .
N(1) N 0.1915(6) 0.0450(3) 0.2711(5) 0.042(2) Uani 1.00 d . . .
N(2) N 0.3742(6) 0.1307(3) 0.2800(5) 0.042(2) Uani 1.00 d . . .
N(3) N 0.2456(5) 0.2046(3) 0.3863(5) 0.040(2) Uani 1.00 d . . .
N(4) N 0.1230(5) 0.1635(3) 0.1882(5) 0.040(2) Uani 1.00 d . . .
N(5) N 0.3255(6) 0.0875(3) 0.4872(5) 0.043(2) Uani 1.00 d . . .
N(6) N 0.0950(6) 0.1125(3) 0.3968(5) 0.043(2) Uani 1.00 d . . .
N(7) N 0.409(2) 0.1879(7) 0.751(1) 0.150(7) Uani 1.00 d . . .
C(1) C 0.1641(8) 0.0023(4) 0.2385(7) 0.049(2) Uani 1.00 d . . .
C(2) C 0.126(1) -0.0543(4) 0.1896(10) 0.076(3) Uani 1.00 d . . .
C(3) C 0.3817(8) 0.1007(4) 0.1964(7) 0.053(2) Uani 1.00 d . . .
C(4) C 0.4738(10) 0.1032(4) 0.1602(8) 0.061(3) Uani 1.00 d . . .
C(5) C 0.5670(9) 0.1382(5) 0.2090(8) 0.064(3) Uani 1.00 d . . .
C(6) C 0.5631(8) 0.1728(4) 0.2964(8) 0.062(3) Uani 1.00 d . . .
C(7) C 0.4673(8) 0.1662(4) 0.3280(7) 0.052(2) Uani 1.00 d . . .
C(8) C 0.1855(7) 0.2442(3) 0.3066(6) 0.041(2) Uani 1.00 d . . .
C(9) C 0.1900(9) 0.2987(4) 0.3330(7) 0.055(3) Uani 1.00 d . . .
C(10) C 0.2540(9) 0.3169(4) 0.4432(8) 0.061(3) Uani 1.00 d . . .
C(11) C 0.3134(9) 0.2781(4) 0.5207(7) 0.059(3) Uani 1.00 d . . .
C(12) C 0.3084(8) 0.2226(4) 0.4915(7) 0.047(2) Uani 1.00 d . . .
C(13) C 0.1193(7) 0.2204(3) 0.1956(6) 0.041(2) Uani 1.00 d . . .
C(14) C 0.0544(9) 0.2520(4) 0.1032(7) 0.058(3) Uani 1.00 d . . .
C(15) C -0.0091(9) 0.2278(4) 0.0017(8) 0.064(3) Uani 1.00 d . . .
C(16) C -0.0056(9) 0.1705(4) -0.0042(7) 0.061(3) Uani 1.00 d . . .
C(17) C 0.0605(8) 0.1408(3) 0.0895(7) 0.050(2) Uani 1.00 d . . .
C(18) C 0.2588(8) 0.0719(4) 0.5471(7) 0.049(2) Uani 1.00 d . . .
C(19) C 0.311(1) 0.0444(5) 0.6499(10) 0.080(4) Uani 1.00 d . . .
C(20) C 0.431(1) 0.0328(6) 0.689(1) 0.089(4) Uani 1.00 d . . .
C(21) C 0.4962(10) 0.0487(5) 0.6287(10) 0.077(3) Uani 1.00 d . . .
C(22) C 0.4440(8) 0.0761(4) 0.5294(7) 0.056(3) Uani 1.00 d . . .
C(23) C 0.1284(7) 0.0873(3) 0.4977(7) 0.047(2) Uani 1.00 d . . .
C(24) C 0.048(1) 0.0780(5) 0.5480(9) 0.068(3) Uani 1.00 d . . .
C(25) C -0.068(1) 0.0947(6) 0.497(1) 0.089(5) Uani 1.00 d . . .
C(26) C -0.1049(9) 0.1217(6) 0.394(1) 0.083(4) Uani 1.00 d . . .
C(27) C -0.0218(8) 0.1290(4) 0.3473(8) 0.062(3) Uani 1.00 d . . .
C(28) C 0.490(2) 0.1720(6) 0.823(1) 0.101(6) Uani 1.00 d . . .
C(29) C 0.591(2) 0.1552(8) 0.917(1) 0.133(7) Uani 1.00 d . . .
H(1) H 0.0442 -0.0532 0.1398 0.0913 Uiso 1.00 calc . . .
H(2) H 0.1756 -0.0654 0.1503 0.0913 Uiso 1.00 calc . . .
H(3) H 0.1352 -0.0802 0.2477 0.0913 Uiso 1.00 calc . . .
H(4) H 0.3173 0.0758 0.1593 0.0637 Uiso 1.00 calc . . .
H(5) H 0.4730 0.0800 0.1003 0.0734 Uiso 1.00 calc . . .
H(6) H 0.6332 0.1398 0.1854 0.0770 Uiso 1.00 calc . . .
H(7) H 0.6248 0.1993 0.3317 0.0747 Uiso 1.00 calc . . .
H(8) H 0.4656 0.1884 0.3882 0.0618 Uiso 1.00 calc . . .
H(9) H 0.1496 0.3252 0.2766 0.0665 Uiso 1.00 calc . . .
H(10) H 0.2554 0.3552 0.4626 0.0730 Uiso 1.00 calc . . .
H(11) H 0.3588 0.2892 0.5953 0.0707 Uiso 1.00 calc . . .
H(12) H 0.3503 0.1960 0.5472 0.0568 Uiso 1.00 calc . . .
H(13) H 0.0537 0.2914 0.1101 0.0691 Uiso 1.00 calc . . .
H(14) H -0.0536 0.2497 -0.0617 0.0765 Uiso 1.00 calc . . .
H(15) H -0.0486 0.1518 -0.0725 0.0737 Uiso 1.00 calc . . .
H(16) H 0.0617 0.1013 0.0835 0.0597 Uiso 1.00 calc . . .
H(17) H 0.2628 0.0341 0.6912 0.0962 Uiso 1.00 calc . . .
H(18) H 0.4691 0.0138 0.7581 0.1071 Uiso 1.00 calc . . .
H(19) H 0.5803 0.0409 0.6558 0.0919 Uiso 1.00 calc . . .
H(20) H 0.4926 0.0873 0.4895 0.0675 Uiso 1.00 calc . . .
H(21) H 0.0733 0.0600 0.6185 0.0815 Uiso 1.00 calc . . .
H(22) H -0.1239 0.0881 0.5316 0.1071 Uiso 1.00 calc . . .
H(23) H -0.1856 0.1344 0.3580 0.0995 Uiso 1.00 calc . . .
H(24) H -0.0466 0.1465 0.2764 0.0743 Uiso 1.00 calc . . .
H(25) H 0.5821 0.1172 0.9333 0.1592 Uiso 1.00 calc . . .
H(26) H 0.6627 0.1595 0.9021 0.1592 Uiso 1.00 calc . . .
H(27) H 0.5964 0.1777 0.9792 0.1592 Uiso 1.00 calc . . .

loop_
_atom_site_aniso_label
_atom_site_aniso_U_11
_atom_site_aniso_U_22
_atom_site_aniso_U_33
_atom_site_aniso_U_12
_atom_site_aniso_U_13
_atom_site_aniso_U_23
Ru 0.0341(3) 0.0361(3) 0.0338(3) 0.0013(3) 0.0067(2) -0.0023(3)
P(1) 0.070(2) 0.068(2) 0.063(2) -0.002(1) 0.029(1) 0.005(1)
P(2) 0.055(2) 0.085(2) 0.050(1) 0.005(1) 0.014(1) 0.009(1)
F(1) 0.29(2) 0.32(2) 0.110(7) 0.24(1) 0.025(9) -0.020(9)
F(2) 0.129(7) 0.160(9) 0.101(6) -0.013(6) 0.006(5) -0.022(6)
F(3) 0.37(2) 0.16(1) 0.16(1) 0.12(1) 0.09(1) 0.024(9)
F(4) 0.115(7) 0.26(1) 0.079(5) -0.028(7) 0.030(5) -0.031(7)
F(5) 0.22(1) 0.24(1) 0.18(1) -0.11(1) 0.091(10) 0.03(1)
F(6) 0.23(1) 0.24(1) 0.125(8) -0.12(1) 0.043(9) 0.035(8)
F(7) 0.101(6) 0.104(6) 0.173(9) -0.022(5) 0.012(6) 0.010(6)
F(8) 0.100(6) 0.24(1) 0.076(5) 0.011(7) 0.032(4) 0.024(6)
F(9) 0.132(8) 0.119(8) 0.20(1) 0.000(6) -0.015(7) -0.059(7)
F(10) 0.128(8) 0.37(2) 0.100(6) 0.042(10) 0.064(6) 0.087(9)
F(11) 0.066(4) 0.118(6) 0.102(5) 0.009(4) 0.016(4) 0.027(4)
F(12) 0.067(4) 0.170(8) 0.125(7) 0.041(5) 0.014(4) 0.033(6)
N(1) 0.043(4) 0.040(4) 0.040(4) 0.002(3) 0.011(3) 0.004(3)
N(2) 0.036(3) 0.044(4) 0.042(3) 0.001(3) 0.010(3) 0.000(3)
N(3) 0.034(3) 0.044(4) 0.035(3) -0.005(3) 0.005(3) -0.003(3)
N(4) 0.032(3) 0.044(4) 0.038(3) 0.000(3) 0.005(3) -0.004(3)
N(5) 0.041(4) 0.044(4) 0.040(3) 0.002(3) 0.012(3) -0.003(3)
N(6) 0.036(3) 0.048(4) 0.041(3) 0.000(3) 0.011(3) 0.000(3)
N(7) 0.16(1) 0.22(2) 0.080(8) 0.07(1) 0.054(9) 0.046(10)
C(1) 0.050(5) 0.042(5) 0.052(5) 0.008(4) 0.017(4) 0.007(4)
C(2) 0.087(8) 0.039(5) 0.092(8) -0.013(5) 0.022(6) -0.010(5)
C(3) 0.060(5) 0.056(5) 0.041(4) -0.002(4) 0.016(4) -0.003(4)
C(4) 0.072(7) 0.069(6) 0.046(5) 0.010(5) 0.027(5) 0.002(4)
C(5) 0.047(5) 0.092(8) 0.052(5) 0.011(5) 0.017(4) 0.009(5)
C(6) 0.038(5) 0.079(7) 0.060(6) -0.002(4) 0.007(4) 0.001(5)
C(7) 0.041(4) 0.058(5) 0.053(5) -0.007(4) 0.015(4) -0.012(4)
C(8) 0.039(4) 0.040(4) 0.043(4) 0.001(3) 0.014(3) -0.005(3)
C(9) 0.069(6) 0.038(4) 0.057(5) 0.000(4) 0.020(5) -0.006(4)
C(10) 0.064(6) 0.055(5) 0.054(5) -0.002(5) 0.011(5) -0.013(4)
C(11) 0.060(6) 0.062(6) 0.043(5) -0.007(5) 0.005(4) -0.013(4)
C(12) 0.047(5) 0.051(5) 0.040(4) -0.002(4) 0.012(4) -0.004(4)
C(13) 0.037(4) 0.038(4) 0.043(4) 0.002(3) 0.008(3) 0.000(3)
C(14) 0.062(6) 0.052(5) 0.049(5) 0.012(4) 0.010(4) -0.003(4)
C(15) 0.067(6) 0.062(6) 0.045(5) 0.018(5) 0.001(4) 0.012(4)
C(16) 0.069(6) 0.069(6) 0.032(4) -0.001(5) 0.003(4) -0.008(4)
C(17) 0.056(5) 0.037(4) 0.042(4) 0.003(4) 0.003(4) -0.008(3)
C(18) 0.049(5) 0.047(5) 0.049(5) 0.003(4) 0.017(4) 0.004(4)
C(19) 0.073(7) 0.090(8) 0.082(8) 0.025(6) 0.034(6) 0.038(6)
C(20) 0.080(8) 0.096(9) 0.076(8) 0.020(7) 0.011(6) 0.037(7)
C(21) 0.056(6) 0.076(7) 0.077(7) 0.019(5) 0.001(5) 0.021(6)
C(22) 0.039(4) 0.073(6) 0.048(5) 0.008(4) 0.007(4) 0.011(4)
C(23) 0.044(4) 0.040(4) 0.054(5) -0.002(3) 0.017(4) -0.005(4)
C(24) 0.077(7) 0.070(7) 0.071(7) -0.013(6) 0.044(6) -0.005(5)
C(25) 0.077(8) 0.109(10) 0.100(10) 0.001(7) 0.054(8) -0.022(8)
C(26) 0.047(5) 0.12(1) 0.084(8) 0.011(6) 0.022(5) 0.017(7)
C(27) 0.044(5) 0.080(7) 0.056(5) -0.004(5) 0.012(4) -0.017(5)
C(28) 0.14(1) 0.10(1) 0.084(9) 0.027(9) 0.068(10) 0.015(8)
C(29) 0.19(2) 0.15(1) 0.069(9) 0.04(1) 0.06(1) 0.012(9)

loop_
_atom_type_symbol
_atom_type_description
_atom_type_scat_dispersion_real
_atom_type_scat_dispersion_imag
_atom_type_scat_source
C C 0.003 0.002
;International Tables for Crystallography
(1992, Vol. C, Tables 4.2.6.8 and 6.1.1.1)
;
H H 0.000 0.000
;International Tables for Crystallography
(1992, Vol. C, Table 6.1.1.2)
;
N N 0.006 0.003
;International Tables for Crystallography
(1992, Vol. C, Tables 4.2.6.8 and 6.1.1.1)
;
F F 0.017 0.010
;International Tables for Crystallography
(1992, Vol. C, Tables 4.2.6.8 and 6.1.1.1)
;
P P 0.102 0.094
;International Tables for Crystallography
(1992, Vol. C, Tables 4.2.6.8 and 6.1.1.1)
;
Ru Ru -1.259 0.836
;International Tables for Crystallography
(1992, Vol. C, Tables 4.2.6.8 and 6.1.1.1)
;

loop_
_geom_angle_atom_site_label_1
_geom_angle_atom_site_label_2
_geom_angle_atom_site_label_3
_geom_angle
_geom_angle_site_symmetry_1
_geom_angle_site_symmetry_2
_geom_angle_site_symmetry_3
_geom_angle_publ_flag
N(1) Ru N(2) 91.2(3) . . . no
N(1) Ru N(3) 173.8(2) . . . no
N(1) Ru N(4) 95.7(2) . . . no
N(1) Ru N(5) 87.3(2) . . . no
N(1) Ru N(6) 87.5(3) . . . no
N(2) Ru N(3) 92.2(2) . . . no
N(2) Ru N(4) 87.4(2) . . . no
N(2) Ru N(5) 96.4(2) . . . no
N(2) Ru N(6) 175.2(2) . . . no
N(3) Ru N(4) 79.3(2) . . . no
N(3) Ru N(5) 97.4(2) . . . no
N(3) Ru N(6) 89.4(3) . . . no
N(4) Ru N(5) 175.1(3) . . . no
N(4) Ru N(6) 97.3(2) . . . no
N(5) Ru N(6) 78.9(3) . . . no
F(1) P(1) F(2) 88.5(6) . . . no
F(1) P(1) F(3) 175(1) . . . no
F(1) P(1) F(4) 90.7(7) . . . no
F(1) P(1) F(5) 98.2(10) . . . no
F(1) P(1) F(6) 90.4(10) . . . no
F(2) P(1) F(3) 91.9(7) . . . no
F(2) P(1) F(4) 178.4(6) . . . no
F(2) P(1) F(5) 94.2(7) . . . no
F(2) P(1) F(6) 83.5(6) . . . no
F(3) P(1) F(4) 88.8(7) . . . no
F(3) P(1) F(5) 86.7(9) . . . no
F(3) P(1) F(6) 84.8(9) . . . no
F(4) P(1) F(5) 87.3(6) . . . no
F(4) P(1) F(6) 95.2(6) . . . no
F(5) P(1) F(6) 171.1(10) . . . no
F(7) P(2) F(8) 87.2(6) . . . no
F(7) P(2) F(9) 178.2(7) . . . no
F(7) P(2) F(10) 87.2(7) . . . no
F(7) P(2) F(11) 89.7(5) . . . no
F(7) P(2) F(12) 89.1(5) . . . no
F(8) P(2) F(9) 91.4(7) . . . no
F(8) P(2) F(10) 173.8(8) . . . no
F(8) P(2) F(11) 89.7(5) . . . no
F(8) P(2) F(12) 91.4(5) . . . no
F(9) P(2) F(10) 94.1(8) . . . no
F(9) P(2) F(11) 89.2(5) . . . no
F(9) P(2) F(12) 92.0(5) . . . no
F(10) P(2) F(11) 87.6(5) . . . no
F(10) P(2) F(12) 91.2(5) . . . no
F(11) P(2) F(12) 178.3(5) . . . no
Ru N(1) C(1) 174.9(7) . . . yes
Ru N(2) C(3) 122.8(6) . . . no
Ru N(2) C(7) 122.5(5) . . . no
C(3) N(2) C(7) 114.7(7) . . . no
Ru N(3) C(8) 116.3(5) . . . no
Ru N(3) C(12) 125.8(5) . . . no
C(8) N(3) C(12) 117.8(7) . . . no
Ru N(4) C(13) 114.9(5) . . . no
Ru N(4) C(17) 128.0(6) . . . no
C(13) N(4) C(17) 117.1(7) . . . no
Ru N(5) C(18) 114.9(5) . . . no
Ru N(5) C(22) 127.0(6) . . . no
C(18) N(5) C(22) 118.0(7) . . . no
Ru N(6) C(23) 116.7(5) . . . no
Ru N(6) C(27) 125.9(6) . . . no
C(23) N(6) C(27) 117.4(7) . . . no
N(1) C(1) C(2) 177.5(10) . . . yes
N(2) C(3) C(4) 124.9(9) . . . no
C(3) C(4) C(5) 120.1(9) . . . no
C(4) C(5) C(6) 118.0(9) . . . no
C(5) C(6) C(7) 117.1(9) . . . no
N(2) C(7) C(6) 125.0(8) . . . no
N(3) C(8) C(9) 121.0(7) . . . no
N(3) C(8) C(13) 113.6(7) . . . no
C(9) C(8) C(13) 125.4(8) . . . no
C(8) C(9) C(10) 120.8(8) . . . no
C(9) C(10) C(11) 117.9(8) . . . no
C(10) C(11) C(12) 120.3(8) . . . no
N(3) C(12) C(11) 122.2(8) . . . no
N(4) C(13) C(8) 115.8(7) . . . no
N(4) C(13) C(14) 120.5(7) . . . no
C(8) C(13) C(14) 123.7(7) . . . no
C(13) C(14) C(15) 121.7(8) . . . no
C(14) C(15) C(16) 117.1(8) . . . no
C(15) C(16) C(17) 119.3(8) . . . no
N(4) C(17) C(16) 124.3(8) . . . no
N(5) C(18) C(19) 121.8(8) . . . no
N(5) C(18) C(23) 115.5(7) . . . no
C(19) C(18) C(23) 122.7(8) . . . no
C(18) C(19) C(20) 118(1) . . . no
C(19) C(20) C(21) 119.0(10) . . . no
C(20) C(21) C(22) 121(1) . . . no
N(5) C(22) C(21) 121.3(9) . . . no
N(6) C(23) C(18) 113.9(7) . . . no
N(6) C(23) C(24) 121.8(8) . . . no
C(18) C(23) C(24) 124.3(9) . . . no
C(23) C(24) C(25) 119(1) . . . no
C(24) C(25) C(26) 120(1) . . . no
C(25) C(26) C(27) 117.5(10) . . . no
N(6) C(27) C(26) 123.3(9) . . . no
N(7) C(28) C(29) 176(1) . . . no

loop_
_geom_bond_atom_site_label_1
_geom_bond_atom_site_label_2
_geom_bond_distance
_geom_bond_site_symmetry_1
_geom_bond_site_symmetry_2
_geom_bond_publ_flag
Ru N(1) 2.034(7) . . yes
Ru N(2) 2.118(7) . . yes
Ru N(3) 2.041(6) . . yes
Ru N(4) 2.063(6) . . yes
Ru N(5) 2.075(6) . . yes
Ru N(6) 2.056(7) . . yes
P(1) F(1) 1.445(9) . . no
P(1) F(2) 1.583(9) . . no
P(1) F(3) 1.49(1) . . no
P(1) F(4) 1.534(8) . . no
P(1) F(5) 1.48(1) . . no
P(1) F(6) 1.543(10) . . no
P(2) F(7) 1.581(9) . . no
P(2) F(8) 1.546(8) . . no
P(2) F(9) 1.520(10) . . no
P(2) F(10) 1.541(8) . . no
P(2) F(11) 1.590(7) . . no
P(2) F(12) 1.569(7) . . no
N(1) C(1) 1.11(1) . . yes
N(2) C(3) 1.33(1) . . no
N(2) C(7) 1.35(1) . . no
N(3) C(8) 1.385(10) . . no
N(3) C(12) 1.353(10) . . no
N(4) C(13) 1.369(10) . . no
N(4) C(17) 1.329(10) . . no
N(5) C(18) 1.36(1) . . no
N(5) C(22) 1.34(1) . . no
N(6) C(23) 1.36(1) . . no
N(6) C(27) 1.36(1) . . no
N(7) C(28) 1.13(2) . . no
C(1) C(2) 1.49(1) . . yes
C(3) C(4) 1.35(1) . . no
C(4) C(5) 1.35(1) . . no
C(5) C(6) 1.42(1) . . no
C(6) C(7) 1.36(1) . . no
C(8) C(9) 1.35(1) . . no
C(8) C(13) 1.47(1) . . no
C(9) C(10) 1.41(1) . . no
C(10) C(11) 1.36(1) . . no
C(11) C(12) 1.38(1) . . no
C(13) C(14) 1.38(1) . . no
C(14) C(15) 1.37(1) . . no
C(15) C(16) 1.38(1) . . no
C(16) C(17) 1.37(1) . . no
C(18) C(19) 1.40(1) . . no
C(18) C(23) 1.49(1) . . no
C(19) C(20) 1.37(2) . . no
C(20) C(21) 1.35(2) . . no
C(21) C(22) 1.37(1) . . no
C(23) C(24) 1.37(1) . . no
C(24) C(25) 1.35(2) . . no
C(25) C(26) 1.39(2) . . no
C(26) C(27) 1.35(1) . . no
C(28) C(29) 1.41(2) . . no
